data_7229051
loop_
_publ_author_name
'chen, lizhuang'
'Ji, Qin'
'Pan, Qi-Jian'
'Cao, Xing-Xing'
'Xu, Guang-Cheng'

_publ_section_title
;
 Two Novel Metal-Organic Coordination Polymers Based on Ligand
 1,4-Diazabicyclo[2.2.2]octane N,N&#x2019;-dioxide with Phase Transition,
 Ferroelectric and Dielectric Properties
;
_journal_name_full CrystEngComm
_journal_paper_doi 10.1039/C7CE00964J
_journal_year 2017
_chemical_formula_sum 'C6 H14 Ag3 N5 O12'
_chemical_formula_weight 671.83
_chemical_name_systematic
;
 ?
;
_space_group_IT_number 29
_symmetry_cell_setting orthorhombic
_symmetry_space_group_name_Hall 'P 2c -2ac'
_symmetry_space_group_name_H-M 'P c a 21'
_atom_sites_solution_hydrogens geom
_atom_sites_solution_primary direct
_atom_sites_solution_secondary difmap
_audit_creation_method SHELXL-97
_audit_update_record
;
2015-07-28 deposited with the CCDC.
2017-09-04 downloaded from the CCDC.
;
_cell_angle_alpha 90.00
_cell_angle_beta 90.00
_cell_angle_gamma 90.00
_cell_formula_units_Z 4
_cell_length_a 16.521(5)
_cell_length_b 8.034(3)
_cell_length_c 11.901(4)
_cell_measurement_reflns_used 7374
_cell_measurement_temperature 293(2)
_cell_measurement_theta_max 27.41
_cell_measurement_theta_min 2.47
_cell_volume 1579.6(9)
_computing_cell_refinement 'Bruker SAINT'
_computing_data_collection 'Bruker APEX2'
_computing_data_reduction 'Bruker SAINT'
_computing_molecular_graphics 'Bruker SHELXTL'
_computing_publication_material 'Bruker SHELXTL'
_computing_structure_refinement 'SHELXL-97 (Sheldrick, 2008)'
_computing_structure_solution 'SHELXS-97 (Sheldrick, 2008)'
_diffrn_ambient_temperature 293(2)
_diffrn_measured_fraction_theta_full 0.996
_diffrn_measured_fraction_theta_max 0.996
_diffrn_measurement_device_type 'Bruker APEX-II CCD'
_diffrn_measurement_method '\f and \w scans'
_diffrn_radiation_monochromator graphite
_diffrn_radiation_source 'fine-focus sealed tube'
_diffrn_radiation_type MoK\a
_diffrn_radiation_wavelength 0.71073
_diffrn_reflns_av_R_equivalents 0.0240
_diffrn_reflns_av_unetI/netI 0.0222
_diffrn_reflns_limit_h_max 17
_diffrn_reflns_limit_h_min -21
_diffrn_reflns_limit_k_max 10
_diffrn_reflns_limit_k_min -10
_diffrn_reflns_limit_l_max 15
_diffrn_reflns_limit_l_min -15
_diffrn_reflns_number 12866
_diffrn_reflns_theta_full 27.44
_diffrn_reflns_theta_max 27.44
_diffrn_reflns_theta_min 2.47
_diffrn_standards_number 0
_exptl_absorpt_coefficient_mu 3.759
_exptl_absorpt_correction_T_max 0.7049
_exptl_absorpt_correction_T_min 0.5510
_exptl_absorpt_correction_type multi-scan
_exptl_absorpt_process_details sadabs
_exptl_crystal_density_diffrn 2.825
_exptl_crystal_density_method 'not measured'
_exptl_crystal_F_000 1288
_exptl_crystal_size_max 0.18
_exptl_crystal_size_mid 0.12
_exptl_crystal_size_min 0.10
_refine_diff_density_max 0.808
_refine_diff_density_min -2.538
_refine_diff_density_rms 0.354
_refine_ls_abs_structure_details 'Flack H D (1983), Acta Cryst. A39, 876-881'
_refine_ls_abs_structure_Flack 0.05(5)
_refine_ls_extinction_method none
_refine_ls_goodness_of_fit_ref 1.002
_refine_ls_hydrogen_treatment mixed
_refine_ls_matrix_type full
_refine_ls_number_parameters 245
_refine_ls_number_reflns 3501
_refine_ls_number_restraints 25
_refine_ls_restrained_S_all 1.139
_refine_ls_R_factor_all 0.0506
_refine_ls_R_factor_gt 0.0466
_refine_ls_shift/su_max 0.002
_refine_ls_shift/su_mean 0.000
_refine_ls_structure_factor_coef Fsqd
_refine_ls_weighting_details 'calc w=1/[\s^2^(Fo^2^)+(0.0729P)^2^+5.2716P] where P=(Fo^2^+2Fc^2^)/3'
_refine_ls_weighting_scheme calc
_refine_ls_wR_factor_gt 0.1156
_refine_ls_wR_factor_ref 0.1215
_reflns_number_gt 3184
_reflns_number_total 3501
_reflns_threshold_expression >2sigma(I)
_cod_data_source_file c7ce00964j2.cif
_cod_data_source_block 111
_cod_depositor_comments
;
The following automatic conversions were performed:

'_symmetry_cell_setting' value 'Orthorhombic' changed to
'orthorhombic' according to
/home/data/users/saulius/crontab/automatic-downloads/rss-feeds/RSC/lib/dictionaries/cif_core.dic
dictionary named 'cif_core.dic' version 2.4.2 from 2011-04-26.

Automatic conversion script
Id: cif_fix_values 4973 2017-02-22 13:04:09Z antanas 
;
_cod_original_cell_volume 1579.7(9)
_cod_original_sg_symbol_H-M 'Pca2(1) '
_cod_database_code 7229051

loop_
_symmetry_equiv_pos_as_xyz
'x, y, z'
'-x, -y, z+1/2'
'-x+1/2, y, z+1/2'
'x+1/2, -y, z'

loop_
_atom_site_label
_atom_site_type_symbol
_atom_site_fract_x
_atom_site_fract_y
_atom_site_fract_z
_atom_site_U_iso_or_equiv
_atom_site_adp_type
_atom_site_occupancy
_atom_site_symmetry_multiplicity
_atom_site_calc_flag
_atom_site_refinement_flags
_atom_site_disorder_group
Ag2 Ag 0.74582(4) 0.26439(6) 1.06057(10) 0.0641(3) Uani 1 1 d . .
Ag1 Ag 0.6545(4) 0.2652(3) 0.8275(2) 0.0411(10) Uani 0.307(7) 1 d PU 1
Ag1' Ag 0.6080(2) 0.26212(13) 0.82693(10) 0.0551(7) Uani 0.693(7) 1 d PU 2
Ag3 Ag 0.54143(5) 0.24960(7) 1.09782(7) 0.0535(2) Uani 1 1 d . .
C1 C 0.5628(4) 0.8542(7) 0.9371(6) 0.0277(12) Uani 1 1 d . .
H1A H 0.5630 0.8916 0.8596 0.033 Uiso 1 1 calc R .
H1B H 0.5154 0.9001 0.9737 0.033 Uiso 1 1 calc R .
C2 C 0.5592(4) 0.6657(7) 0.9406(7) 0.0321(14) Uani 1 1 d . .
H2A H 0.5126 0.6303 0.9840 0.038 Uiso 1 1 calc R .
H2B H 0.5537 0.6222 0.8649 0.038 Uiso 1 1 calc R .
C3 C 0.7111(4) 0.8494(7) 0.9337(6) 0.0288(13) Uani 1 1 d . .
H3A H 0.7135 0.8978 0.8591 0.035 Uiso 1 1 calc R .
H3B H 0.7599 0.8809 0.9739 0.035 Uiso 1 1 calc R .
C4 C 0.7064(4) 0.6624(7) 0.9249(7) 0.0340(15) Uani 1 1 d . .
H4A H 0.7561 0.6133 0.9525 0.041 Uiso 1 1 calc R .
H4B H 0.6997 0.6303 0.8468 0.041 Uiso 1 1 calc R .
C5 C 0.6387(4) 0.8491(7) 1.1138(5) 0.0260(12) Uani 1 1 d . .
H5A H 0.5904 0.8857 1.1532 0.031 Uiso 1 1 calc R .
H5B H 0.6855 0.8922 1.1534 0.031 Uiso 1 1 calc R .
C6 C 0.6417(5) 0.6602(8) 1.1120(5) 0.0326(14) Uani 1 1 d . .
H6A H 0.6922 0.6222 1.1449 0.039 Uiso 1 1 calc R .
H6B H 0.5974 0.6155 1.1561 0.039 Uiso 1 1 calc R .
N1 N 0.6377(3) 0.9148(6) 0.9952(4) 0.0205(9) Uani 1 1 d . .
N2 N 0.6354(3) 0.5995(6) 0.9933(4) 0.0216(10) Uani 1 1 d . .
N3 N 0.6082(3) 0.4996(7) 0.6184(5) 0.0312(12) Uani 1 1 d . .
N4 N 0.6419(4) 0.2103(8) 1.3352(6) 0.0372(14) Uani 1 1 d . .
N5 N 0.6148(4) -0.0058(8) 0.6496(5) 0.0384(14) Uani 1 1 d U .
O1 O 0.6382(3) 1.0887(5) 0.9944(4) 0.0271(9) Uani 1 1 d . .
O2 O 0.6336(3) 0.4259(5) 0.9902(4) 0.0276(9) Uani 1 1 d . .
O3 O 0.6705(4) 0.4491(8) 0.6707(5) 0.0498(15) Uani 1 1 d . .
O4 O 0.6117(4) 0.5221(9) 0.5164(5) 0.0509(14) Uani 1 1 d . .
O5 O 0.5459(3) 0.5252(9) 0.6736(6) 0.0530(15) Uani 1 1 d . .
O6 O 0.5787(4) 0.1650(12) 1.2852(7) 0.078(2) Uani 1 1 d . .
O7 O 0.6896(5) 0.3087(11) 1.2925(8) 0.083(2) Uani 1 1 d . .
O8 O 0.6512(6) 0.1523(11) 1.4293(7) 0.080(2) Uani 1 1 d . .
O9 O 0.6823(4) 0.0393(9) 0.6839(5) 0.0541(16) Uani 1 1 d . .
O10 O 0.6056(7) -0.1324(11) 0.5975(8) 0.099(3) Uani 1 1 d U .
O11 O 0.5564(4) 0.0823(12) 0.6730(7) 0.081(2) Uani 1 1 d U .
O1W O 0.4416(10) 0.2177(13) 0.8566(10) 0.102(4) Uani 1 1 d . .
H1WB H 0.4474 0.3226 0.8531 0.154 Uiso 1 1 d R .
H1WC H 0.4033 0.1944 0.9016 0.154 Uiso 1 1 d R .

loop_
_atom_site_aniso_label
_atom_site_aniso_U_11
_atom_site_aniso_U_22
_atom_site_aniso_U_33
_atom_site_aniso_U_23
_atom_site_aniso_U_13
_atom_site_aniso_U_12
Ag2 0.0396(3) 0.0329(3) 0.1196(8) -0.0054(5) -0.0323(4) 0.0016(2)
Ag1 0.063(2) 0.0343(10) 0.0262(9) -0.0042(7) 0.0074(11) 0.0005(10)
Ag1' 0.0999(18) 0.0359(5) 0.0295(5) -0.0031(5) -0.0061(7) -0.0036(6)
Ag3 0.0522(4) 0.0401(3) 0.0683(5) 0.0088(2) 0.0287(3) 0.0120(2)
C1 0.029(3) 0.019(3) 0.035(3) 0.007(2) -0.006(3) -0.002(2)
C2 0.028(3) 0.018(3) 0.050(4) -0.004(3) -0.012(3) -0.002(2)
C3 0.024(3) 0.020(3) 0.042(4) 0.004(2) 0.011(3) -0.002(2)
C4 0.032(3) 0.020(3) 0.050(4) -0.005(3) 0.017(3) 0.004(2)
C5 0.037(3) 0.021(3) 0.020(3) -0.004(2) -0.001(2) 0.001(2)
C6 0.058(4) 0.022(3) 0.018(3) -0.001(2) -0.004(3) 0.000(3)
N1 0.023(2) 0.014(2) 0.024(2) 0.0009(18) 0.0014(18) -0.0025(17)
N2 0.025(2) 0.015(2) 0.025(2) -0.0008(18) 0.0012(19) 0.0004(18)
N3 0.029(3) 0.028(3) 0.037(3) -0.002(2) -0.006(2) 0.001(2)
N4 0.038(4) 0.036(3) 0.038(3) -0.001(3) 0.000(3) 0.005(3)
N5 0.044(3) 0.041(3) 0.031(3) 0.000(3) 0.008(3) -0.011(3)
O1 0.033(2) 0.0126(18) 0.036(2) -0.0002(16) 0.0006(18) 0.0000(15)
O2 0.037(2) 0.0134(19) 0.032(2) 0.0013(17) 0.0003(18) -0.0012(16)
O3 0.042(3) 0.054(4) 0.053(3) -0.001(3) -0.016(3) 0.014(3)
O4 0.052(3) 0.066(4) 0.035(3) 0.002(3) -0.002(2) -0.007(3)
O5 0.037(3) 0.070(4) 0.052(3) 0.005(3) 0.011(2) 0.008(3)
O6 0.056(4) 0.116(7) 0.060(4) 0.004(5) -0.008(3) -0.024(4)
O7 0.082(5) 0.084(5) 0.083(6) -0.001(5) 0.032(5) -0.038(4)
O8 0.105(6) 0.078(5) 0.059(4) 0.031(4) -0.019(4) -0.003(5)
O9 0.045(3) 0.069(4) 0.048(3) 0.011(3) -0.008(3) -0.006(3)
O10 0.151(8) 0.058(5) 0.089(6) -0.026(4) 0.016(6) -0.040(5)
O11 0.046(3) 0.123(6) 0.074(4) -0.001(5) 0.002(3) 0.018(4)
O1W 0.144(11) 0.090(7) 0.073(7) -0.005(5) 0.017(6) 0.012(7)

loop_
_atom_type_symbol
_atom_type_description
_atom_type_scat_dispersion_real
_atom_type_scat_dispersion_imag
_atom_type_scat_source
C C 0.0033 0.0016 'International Tables Vol C Tables 4.2.6.8 and 6.1.1.4'
H H 0.0000 0.0000 'International Tables Vol C Tables 4.2.6.8 and 6.1.1.4'
N N 0.0061 0.0033 'International Tables Vol C Tables 4.2.6.8 and 6.1.1.4'
O O 0.0106 0.0060 'International Tables Vol C Tables 4.2.6.8 and 6.1.1.4'
Ag Ag -0.8971 1.1015 'International Tables Vol C Tables 4.2.6.8 and 6.1.1.4'

loop_
_geom_angle_atom_site_label_1
_geom_angle_atom_site_label_2
_geom_angle_atom_site_label_3
_geom_angle
_geom_angle_site_symmetry_1
_geom_angle_site_symmetry_3
O1 Ag2 O2 68.49(17) 1_545 .
O1 Ag2 O3 164.25(18) 1_545 3_655
O2 Ag2 O3 107.32(19) . 3_655
O1 Ag2 O8 95.1(3) 1_545 3_654
O2 Ag2 O8 120.3(2) . 3_654
O3 Ag2 O8 99.9(3) 3_655 3_654
O1 Ag2 Ag1 50.21(13) 1_545 .
O2 Ag2 Ag1 47.69(13) . .
O3 Ag2 Ag1 138.49(17) 3_655 .
O8 Ag2 Ag1 77.0(2) 3_654 .
O2 Ag1 O3 108.6(2) . .
O2 Ag1 O1 68.58(18) . 1_545
O3 Ag1 O1 177.2(2) . 1_545
O2 Ag1 O9 167.0(2) . .
O3 Ag1 O9 84.1(3) . .
O1 Ag1 O9 98.7(2) 1_545 .
O2 Ag1 Ag2 49.33(13) . .
O3 Ag1 Ag2 129.3(2) . .
O1 Ag1 Ag2 48.74(12) 1_545 .
O9 Ag1 Ag2 120.3(2) . .
O2 Ag1' O1 67.66(17) . 1_545
O2 Ag1' O11 169.4(3) . .
O1 Ag1' O11 109.6(2) 1_545 .
O1 Ag3 O6 98.8(3) 1_545 .
O1 Ag3 O2 68.14(17) 1_545 .
O6 Ag3 O2 119.3(2) . .
O1 Ag3 O5 165.3(2) 1_545 2_665
O6 Ag3 O5 91.0(3) . 2_665
O2 Ag3 O5 97.5(2) . 2_665
N1 C1 C2 110.2(5) . .
N1 C1 H1A 109.6 . .
C2 C1 H1A 109.6 . .
N1 C1 H1B 109.6 . .
C2 C1 H1B 109.6 . .
H1A C1 H1B 108.1 . .
N2 C2 C1 109.4(4) . .
N2 C2 H2A 109.8 . .
C1 C2 H2A 109.8 . .
N2 C2 H2B 109.8 . .
C1 C2 H2B 109.8 . .
H2A C2 H2B 108.2 . .
C4 C3 N1 109.8(4) . .
C4 C3 H3A 109.7 . .
N1 C3 H3A 109.7 . .
C4 C3 H3B 109.7 . .
N1 C3 H3B 109.7 . .
H3A C3 H3B 108.2 . .
C3 C4 N2 109.6(4) . .
C3 C4 H4A 109.7 . .
N2 C4 H4A 109.7 . .
C3 C4 H4B 109.7 . .
N2 C4 H4B 109.7 . .
H4A C4 H4B 108.2 . .
N1 C5 C6 109.7(4) . .
N1 C5 H5A 109.7 . .
C6 C5 H5A 109.7 . .
N1 C5 H5B 109.7 . .
C6 C5 H5B 109.7 . .
H5A C5 H5B 108.2 . .
N2 C6 C5 109.7(5) . .
N2 C6 H6A 109.7 . .
C5 C6 H6A 109.7 . .
N2 C6 H6B 109.7 . .
C5 C6 H6B 109.7 . .
H6A C6 H6B 108.2 . .
O1 N1 C1 109.0(4) . .
O1 N1 C5 110.9(4) . .
C1 N1 C5 109.1(5) . .
O1 N1 C3 109.9(4) . .
C1 N1 C3 109.0(5) . .
C5 N1 C3 108.9(5) . .
O2 N2 C6 110.6(4) . .
O2 N2 C2 108.9(4) . .
C6 N2 C2 109.6(5) . .
O2 N2 C4 109.7(4) . .
C6 N2 C4 110.1(5) . .
C2 N2 C4 107.8(5) . .
O4 N3 O5 122.6(6) . .
O4 N3 O3 119.5(7) . .
O5 N3 O3 117.9(7) . .
O8 N4 O7 123.0(9) . .
O8 N4 O6 115.3(8) . .
O7 N4 O6 121.7(9) . .
O10 N5 O11 120.4(9) . .
O10 N5 O9 122.0(9) . .
O11 N5 O9 117.5(8) . .
N1 O1 Ag3 122.2(3) . 1_565
N1 O1 Ag2 126.1(3) . 1_565
Ag3 O1 Ag2 90.49(16) 1_565 1_565
N1 O1 Ag1 125.7(3) . 1_565
Ag3 O1 Ag1 100.21(18) 1_565 1_565
Ag2 O1 Ag1 81.05(18) 1_565 1_565
N1 O1 Ag1' 124.4(3) . 1_565
Ag3 O1 Ag1' 88.60(16) 1_565 1_565
Ag2 O1 Ag1' 94.70(16) 1_565 1_565
Ag1 O1 Ag1' 17.91(9) 1_565 1_565
N2 O2 Ag1 124.5(4) . .
N2 O2 Ag1' 125.2(4) . .
Ag1 O2 Ag1' 18.68(9) . .
N2 O2 Ag2 120.8(3) . .
Ag1 O2 Ag2 82.98(19) . .
Ag1' O2 Ag2 97.04(18) . .
N2 O2 Ag3 125.4(3) . .
Ag1 O2 Ag3 101.85(19) . .
Ag1' O2 Ag3 89.82(16) . .
Ag2 O2 Ag3 89.15(15) . .
N3 O3 Ag1 119.3(5) . .
N3 O3 Ag2 113.3(5) . 3_654
Ag1 O3 Ag2 96.1(2) . 3_654
N3 O5 Ag3 114.3(5) . 2_664
N4 O6 Ag3 124.7(6) . .
N4 O8 Ag2 121.7(7) . 3_655
N5 O9 Ag1 105.6(5) . .
N5 O11 Ag1' 103.5(6) . .
H1WB O1W H1WC 109.5 . .

loop_
_geom_bond_atom_site_label_1
_geom_bond_atom_site_label_2
_geom_bond_distance
_geom_bond_site_symmetry_2
Ag2 O1 2.403(4) 1_545
Ag2 O2 2.413(5) .
Ag2 O3 2.414(6) 3_655
Ag2 O8 2.480(9) 3_654
Ag2 Ag1 3.158(4) .
Ag1 O2 2.353(5) .
Ag1 O3 2.395(7) .
Ag1 O1 2.456(5) 1_545
Ag1 O9 2.534(8) .
Ag1' O2 2.384(5) .
Ag1' O1 2.483(5) 1_545
Ag1' O11 2.484(9) .
Ag3 O1 2.396(4) 1_545
Ag3 O6 2.412(9) .
Ag3 O2 2.442(5) .
Ag3 O5 2.484(6) 2_665
C1 N1 1.500(8) .
C1 C2 1.516(9) .
C1 H1A 0.9700 .
C1 H1B 0.9700 .
C2 N2 1.504(8) .
C2 H2A 0.9700 .
C2 H2B 0.9700 .
C3 C4 1.508(9) .
C3 N1 1.510(8) .
C3 H3A 0.9700 .
C3 H3B 0.9700 .
C4 N2 1.514(8) .
C4 H4A 0.9700 .
C4 H4B 0.9700 .
C5 N1 1.507(8) .
C5 C6 1.518(9) .
C5 H5A 0.9700 .
C5 H5B 0.9700 .
C6 N2 1.498(8) .
C6 H6A 0.9700 .
C6 H6B 0.9700 .
N1 O1 1.397(6) .
N2 O2 1.396(7) .
N3 O4 1.230(8) .
N3 O5 1.239(8) .
N3 O3 1.269(8) .
N4 O8 1.222(10) .
N4 O7 1.226(10) .
N4 O6 1.255(10) .
N5 O10 1.201(10) .
N5 O11 1.229(10) .
N5 O9 1.241(9) .
O1 Ag3 2.396(4) 1_565
O1 Ag2 2.403(4) 1_565
O1 Ag1 2.456(5) 1_565
O1 Ag1' 2.483(5) 1_565
O3 Ag2 2.414(6) 3_654
O5 Ag3 2.484(6) 2_664
O8 Ag2 2.480(9) 3_655
O1W H1WB 0.8500 .
O1W H1WC 0.8499 .

loop_
_geom_torsion_atom_site_label_1
_geom_torsion_atom_site_label_2
_geom_torsion_atom_site_label_3
_geom_torsion_atom_site_label_4
_geom_torsion
_geom_torsion_site_symmetry_1
_geom_torsion_site_symmetry_4
O1 Ag2 Ag1 O2 96.5(3) 1_545 .
O3 Ag2 Ag1 O2 -65.1(3) 3_655 .
O8 Ag2 Ag1 O2 -155.4(3) 3_654 .
O1 Ag2 Ag1 O3 177.3(3) 1_545 .
O2 Ag2 Ag1 O3 80.8(3) . .
O3 Ag2 Ag1 O3 15.7(4) 3_655 .
O8 Ag2 Ag1 O3 -74.6(3) 3_654 .
O2 Ag2 Ag1 O1 -96.5(3) . 1_545
O3 Ag2 Ag1 O1 -161.6(3) 3_655 1_545
O8 Ag2 Ag1 O1 108.1(2) 3_654 1_545
O1 Ag2 Ag1 O9 -73.8(3) 1_545 .
O2 Ag2 Ag1 O9 -170.3(3) . .
O3 Ag2 Ag1 O9 124.6(3) 3_655 .
O8 Ag2 Ag1 O9 34.3(3) 3_654 .
N1 C1 C2 N2 -4.5(7) . .
N1 C3 C4 N2 -7.3(7) . .
N1 C5 C6 N2 -5.0(7) . .
C2 C1 N1 O1 -177.9(5) . .
C2 C1 N1 C5 -56.6(6) . .
C2 C1 N1 C3 62.1(6) . .
C6 C5 N1 O1 -177.6(5) . .
C6 C5 N1 C1 62.2(6) . .
C6 C5 N1 C3 -56.6(6) . .
C4 C3 N1 O1 -174.5(5) . .
C4 C3 N1 C1 -55.1(7) . .
C4 C3 N1 C5 63.8(6) . .
C5 C6 N2 O2 -176.7(5) . .
C5 C6 N2 C2 -56.5(6) . .
C5 C6 N2 C4 61.9(6) . .
C1 C2 N2 O2 -176.6(5) . .
C1 C2 N2 C6 62.2(7) . .
C1 C2 N2 C4 -57.7(7) . .
C3 C4 N2 O2 -176.8(5) . .
C3 C4 N2 C6 -54.8(7) . .
C3 C4 N2 C2 64.8(7) . .
C1 N1 O1 Ag3 67.0(5) . 1_565
C5 N1 O1 Ag3 -53.1(5) . 1_565
C3 N1 O1 Ag3 -173.5(4) . 1_565
C1 N1 O1 Ag2 -174.8(4) . 1_565
C5 N1 O1 Ag2 65.0(5) . 1_565
C3 N1 O1 Ag2 -55.4(6) . 1_565
C1 N1 O1 Ag1 -68.2(6) . 1_565
C5 N1 O1 Ag1 171.7(4) . 1_565
C3 N1 O1 Ag1 51.2(6) . 1_565
C1 N1 O1 Ag1' -46.3(6) . 1_565
C5 N1 O1 Ag1' -166.4(4) . 1_565
C3 N1 O1 Ag1' 73.1(6) . 1_565
C6 N2 O2 Ag1 -165.0(4) . .
C2 N2 O2 Ag1 74.4(6) . .
C4 N2 O2 Ag1 -43.4(7) . .
C6 N2 O2 Ag1' 172.1(4) . .
C2 N2 O2 Ag1' 51.6(6) . .
C4 N2 O2 Ag1' -66.2(6) . .
C6 N2 O2 Ag2 -61.4(5) . .
C2 N2 O2 Ag2 178.1(4) . .
C4 N2 O2 Ag2 60.3(6) . .
C6 N2 O2 Ag3 52.3(6) . .
C2 N2 O2 Ag3 -68.2(6) . .
C4 N2 O2 Ag3 174.0(4) . .
O3 Ag1 O2 N2 -3.5(5) . .
O1 Ag1 O2 N2 176.1(4) 1_545 .
O9 Ag1 O2 N2 162.9(13) . .
Ag2 Ag1 O2 N2 122.7(5) . .
O3 Ag1 O2 Ag1' 95.2(3) . .
O1 Ag1 O2 Ag1' -85.2(3) 1_545 .
O9 Ag1 O2 Ag1' -98.4(14) . .
Ag2 Ag1 O2 Ag1' -138.6(2) . .
O3 Ag1 O2 Ag2 -126.3(3) . .
O1 Ag1 O2 Ag2 53.36(16) 1_545 .
O9 Ag1 O2 Ag2 40.2(14) . .
O3 Ag1 O2 Ag3 146.1(3) . .
O1 Ag1 O2 Ag3 -34.3(2) 1_545 .
O9 Ag1 O2 Ag3 -47.4(15) . .
Ag2 Ag1 O2 Ag3 -87.65(17) . .
O1 Ag1' O2 N2 177.3(4) 1_545 .
O11 Ag1' O2 N2 -105.9(14) . .
O1 Ag1' O2 Ag1 82.9(3) 1_545 .
O11 Ag1' O2 Ag1 159.7(14) . .
O1 Ag1' O2 Ag2 41.43(16) 1_545 .
O11 Ag1' O2 Ag2 118.3(13) . .
O1 Ag1' O2 Ag3 -47.69(15) 1_545 .
O11 Ag1' O2 Ag3 29.1(14) . .
O1 Ag2 O2 N2 178.6(4) 1_545 .
O3 Ag2 O2 N2 14.7(4) 3_655 .
O8 Ag2 O2 N2 -98.3(5) 3_654 .
Ag1 Ag2 O2 N2 -126.2(4) . .
O1 Ag2 O2 Ag1 -55.14(18) 1_545 .
O3 Ag2 O2 Ag1 140.97(19) 3_655 .
O8 Ag2 O2 Ag1 28.0(3) 3_654 .
O1 Ag2 O2 Ag1' -42.81(17) 1_545 .
O3 Ag2 O2 Ag1' 153.31(18) 3_655 .
O8 Ag2 O2 Ag1' 40.3(3) 3_654 .
Ag1 Ag2 O2 Ag1' 12.33(8) . .
O1 Ag2 O2 Ag3 46.90(16) 1_545 .
O3 Ag2 O2 Ag3 -116.98(17) 3_655 .
O8 Ag2 O2 Ag3 130.0(3) 3_654 .
Ag1 Ag2 O2 Ag3 102.05(19) . .
O1 Ag3 O2 N2 -175.3(4) 1_545 .
O6 Ag3 O2 N2 -87.4(5) . .
O5 Ag3 O2 N2 8.0(5) 2_665 .
O1 Ag3 O2 Ag1 35.4(2) 1_545 .
O6 Ag3 O2 Ag1 123.3(3) . .
O5 Ag3 O2 Ag1 -141.3(2) 2_665 .
O1 Ag3 O2 Ag1' 49.79(16) 1_545 .
O6 Ag3 O2 Ag1' 137.7(3) . .
O5 Ag3 O2 Ag1' -126.91(19) 2_665 .
O1 Ag3 O2 Ag2 -47.25(16) 1_545 .
O6 Ag3 O2 Ag2 40.7(3) . .
O5 Ag3 O2 Ag2 136.05(17) 2_665 .
O4 N3 O3 Ag1 -145.4(6) . .
O5 N3 O3 Ag1 35.0(8) . .
O4 N3 O3 Ag2 -33.4(8) . 3_654
O5 N3 O3 Ag2 147.0(5) . 3_654
O2 Ag1 O3 N3 -86.7(6) . .
O1 Ag1 O3 N3 -94(7) 1_545 .
O9 Ag1 O3 N3 96.3(6) . .
Ag2 Ag1 O3 N3 -138.9(5) . .
O2 Ag1 O3 Ag2 152.3(3) . 3_654
O1 Ag1 O3 Ag2 145(7) 1_545 3_654
O9 Ag1 O3 Ag2 -24.7(3) . 3_654
Ag2 Ag1 O3 Ag2 100.1(2) . 3_654
O4 N3 O5 Ag3 -30.7(9) . 2_664
O3 N3 O5 Ag3 148.8(5) . 2_664
O8 N4 O6 Ag3 -178.9(7) . .
O7 N4 O6 Ag3 2.7(14) . .
O1 Ag3 O6 N4 72.6(8) 1_545 .
O2 Ag3 O6 N4 2.9(10) . .
O5 Ag3 O6 N4 -96.3(8) 2_665 .
O7 N4 O8 Ag2 11.3(14) . 3_655
O6 N4 O8 Ag2 -167.1(7) . 3_655
O10 N5 O9 Ag1 -165.2(7) . .
O11 N5 O9 Ag1 13.2(8) . .
O2 Ag1 O9 N5 99.8(15) . .
O3 Ag1 O9 N5 -93.0(5) . .
O1 Ag1 O9 N5 87.5(5) 1_545 .
Ag2 Ag1 O9 N5 134.4(4) . .
O10 N5 O11 Ag1' 162.3(7) . .
O9 N5 O11 Ag1' -16.2(8) . .
O2 Ag1' O11 N5 -138.6(11) . .
O1 Ag1' O11 N5 -65.7(6) 1_545 .
